data_1530543
loop_
_publ_author_name
'Parent, C.'
'Fava, J.'
'Lemaitre-Blaise, M.'
'Vlasse, M.'
'le Flem, G.'
'Salmon, R.'
'Hagenmuller, P.'
'Caro, P.'
'Antic-Fidancev, E.'

_publ_section_title
;
 Les vanadates Na3 Ln (V O4)2 (Ln = Pr, Nd, Sm, Eu, Gd, Tb)
;
_journal_name_full 'Nouveau Journal de Chimie'
_journal_page_first 523
_journal_page_last 527
_journal_volume 3
_journal_year 1979
_chemical_formula_sum 'Na3 Nd O8 V2'
_chemical_name_systematic 'Na3 Nd (V O4)2'
_space_group_IT_number 9
_symmetry_space_group_name_Hall 'C -2yc'
_symmetry_space_group_name_H-M 'C 1 c 1'
_cell_angle_alpha 90
_cell_angle_beta 91.4
_cell_angle_gamma 90
_cell_formula_units_Z 12
_cell_length_a 29.14
_cell_length_b 5.574
_cell_length_c 14.22
_cell_volume 2309.013
_citation_journal_id_ASTM NJCHD4
_cod_data_source_file Parent_NJCHD4_1979_478.cif
_cod_data_source_block Na3Nd1O8V2
_cod_original_formula_sum 'Na3 Nd1 O8 V2'
_cod_database_code 1530543

loop_
_symmetry_equiv_pos_as_xyz
x,y,z
x,-y,z+1/2
x+1/2,y+1/2,z
x+1/2,-y+1/2,z+1/2

loop_
_atom_site_label
_atom_site_type_symbol
_atom_site_fract_x
_atom_site_fract_y
_atom_site_fract_z
_atom_site_occupancy
_atom_site_U_iso_or_equiv
Nd1 Nd+3 0 0.0176 0.25 1 0.0
O16 O-2 0.231 0.529 0.139 1 0.0
Na4 Na+1 0.0599 0.484 0.122 1 0.0
O22 O-2 0.474 -0.225 0.109 1 0.0
O13 O-2 0.298 0.174 0.193 1 0.0
V3 V+5 0.2356 0.048 0.4189 1 0.0
V6 V+5 0.4484 -0.009 0.6613 1 0.0
O18 O-2 0.401 0.485 0.253 1 0.0
Na6 Na+1 0.2318 -0.052 0.189 1 0.0
O23 O-2 0.392 0.018 0.129 1 0.0
O17 O-2 0.381 0.235 0.395 1 0.0
V1 V+5 0.0659 0.53 0.3722 1 0.0
O20 O-2 0.375 0.715 0.416 1 0.0
Na2 Na+1 0.1789 0.486 0.269 1 0.0
Na8 Na+1 0.3982 0.516 0.089 1 0.0
O6 O-2 0.122 0.073 0.009 1 0.0
O7 O-2 0.154 0.122 0.189 1 0.0
O11 O-2 0.2 -0.136 0.357 1 0.0
V5 V+5 0.4067 0.489 0.369 1 0.0
O1 O-2 0.124 0.496 0.388 1 0.0
O21 O-2 0.471 0.281 0.118 1 0.0
O2 O-2 0.052 0.833 0.355 1 0.0
O8 O-2 0.136 -0.343 0.114 1 0.0
Na7 Na+1 0.2998 0.481 0.409 1 0.0
Nd3 Nd+3 0.35363 0.0492 0.7819 1 0.0
O10 O-2 0.23 -0.071 0.531 1 0.0
O15 O-2 0.318 0.546 0.064 1 0.0
Na5 Na+1 0.124 0.052 0.347 1 0.0
O4 O-2 0.037 0.423 0.462 1 0.0
Nd2 Nd+3 0.1778 0.601 0.5165 1 0.0
O5 O-2 0.064 -0.039 0.15 1 0.0
O24 O-2 0.448 -0.05 0.281 1 0.0
V4 V+5 0.2884 0.532 0.6616 1 0.0
V2 V+5 0.1201 -0.045 0.1136 1 0.0
Na1 Na+1 0.0215 0.006 0.003 1 0.0
Na3 Na+1 0.3291 -0.007 0.03 1 0.0
O3 O-2 0.048 0.36 0.282 1 0.0
O14 O-2 0.302 0.642 0.26 1 0.0
O12 O-2 0.291 0.015 0.394 1 0.0
O19 O-2 0.464 0.514 0.399 1 0.0
Na9 Na+1 0.4574 0.027 0.444 1 0.0
O9 O-2 0.22 0.349 0.414 1 0.0
